data_4512322
loop_
_publ_author_name
'Kim, Yejin'
'Mckinley, Emma J.'
'Christensen, Kirsten E.'
'Rees, Nicholas H.'
'Thompson, Amber L.'

_publ_section_title
;
 Toward the Understanding of Modulation in Molecular Materials:
 Barluenga's Reagent and its Analogues.
;
_journal_coden_ASTM CGDEFU
_journal_issue 12
_journal_name_full 'Crystal Growth & Design'
_journal_page_first 6294
_journal_page_last 6301
_journal_paper_doi 10.1021/cg500983s
_journal_volume 14
_journal_year 2014
_chemical_formula_moiety 'C10 H10 Br N2, F6 P '
_chemical_formula_sum 'C10 H10 Br F6 N2 P'
_chemical_formula_weight 383.07
_chemical_melting_point 399
_space_group_IT_number 14
_symmetry_cell_setting monoclinic
_symmetry_space_group_name_Hall '-P 2ybc'
_symmetry_space_group_name_H-M 'P 1 21/c 1'
_atom_sites_solution_hydrogens difmap
_atom_sites_solution_primary other
_audit_creation_date 2014-05-14
_audit_creation_method CRYSTALS_ver_14.43
_cell_angle_alpha 90
_cell_angle_beta 89.073(3)
_cell_angle_gamma 90
_cell_formula_units_Z 2
_cell_length_a 6.6796(2)
_cell_length_b 10.6598(3)
_cell_length_c 9.6226(3)
_cell_measurement_reflns_used 5356
_cell_measurement_temperature 150
_cell_measurement_theta_max 31
_cell_measurement_theta_min 4
_cell_volume 685.07(4)
_computing_cell_refinement 'CrysAlis, (Oxford Diffraction, 2002)'
_computing_data_collection 'SuperNova, (Oxford Diffraction, 2010)'
_computing_data_reduction 'CrysAlis, (Oxford Diffraction, 2002)'
_computing_molecular_graphics 'CAMERON (Watkin et al., 1996)'
_computing_publication_material 'CRYSTALS (Betteridge et al., 2003)'
_computing_structure_refinement 'CRYSTALS (Betteridge et al., 2003)'
_computing_structure_solution 'Refinement from high temperature structure'
_diffrn_ambient_temperature 150
_diffrn_measured_fraction_theta_full 0.992
_diffrn_measured_fraction_theta_max 0.905
_diffrn_measurement_device Area
_diffrn_measurement_device_type 'Oxford Diffraction SuperNova'
_diffrn_measurement_method \w
_diffrn_radiation_monochromator graphite
_diffrn_radiation_type 'Mo K\a'
_diffrn_radiation_wavelength 0.71070
_diffrn_reflns_av_R_equivalents 0.021
_diffrn_reflns_limit_h_max 9
_diffrn_reflns_limit_h_min -8
_diffrn_reflns_limit_k_max 15
_diffrn_reflns_limit_k_min -14
_diffrn_reflns_limit_l_max 13
_diffrn_reflns_limit_l_min -12
_diffrn_reflns_number 9816
_diffrn_reflns_theta_full 25.225
_diffrn_reflns_theta_max 30.763
_diffrn_reflns_theta_min 2.852
_diffrn_standards_number 0
_exptl_absorpt_coefficient_mu 3.176
_exptl_absorpt_correction_T_max 0.56
_exptl_absorpt_correction_T_min 0.39
_exptl_absorpt_correction_type multi-scan
_exptl_absorpt_process_details 'CrysAlis, (Oxford Diffraction, 2002)'
_exptl_crystal_colour clear_pale_colourless
_exptl_crystal_density_diffrn 1.857
_exptl_crystal_density_meas ?
_exptl_crystal_density_method 'not measured'
_exptl_crystal_description lath
_exptl_crystal_F_000 376
_exptl_crystal_size_max 0.30
_exptl_crystal_size_mid 0.25
_exptl_crystal_size_min 0.18
_refine_diff_density_max 0.38
_refine_diff_density_min -0.44
_refine_ls_extinction_method None
_refine_ls_goodness_of_fit_ref 0.9565
_refine_ls_hydrogen_treatment noref
_refine_ls_matrix_type full
_refine_ls_number_parameters 94
_refine_ls_number_reflns 1928
_refine_ls_number_restraints 0
_refine_ls_R_factor_all 0.0277
_refine_ls_R_factor_gt 0.0220
_refine_ls_shift/su_max 0.0001834
_refine_ls_shift/su_mean 0.0000168
_refine_ls_structure_factor_coef Fsqd
_refine_ls_weighting_details
;
 Method, part 1, Chebychev polynomial, (Watkin, 1994, Prince, 1982) 
 [weight] = 1.0/[A~0~*T~0~(x)+A~1~*T~1~(x) ... +A~n-1~]*T~n-1~(x)] 
 where A~i~ are the Chebychev coefficients listed below and x= Fcalc/Fmax 
 Method = Robust Weighting (Prince, 1982) 
 W = [weight] * [1-(deltaF/6*sigmaF)^2^]^2^ 
 A~i~ are: 
 0.148E+04 0.238E+04 0.146E+04 608. 134. 
;
_refine_ls_weighting_scheme calc
_refine_ls_wR_factor_all 0.0519
_refine_ls_wR_factor_gt 0.0463
_refine_ls_wR_factor_ref 0.0519
_reflns_limit_h_max 9
_reflns_limit_h_min -8
_reflns_limit_k_max 15
_reflns_limit_k_min 0
_reflns_limit_l_max 13
_reflns_limit_l_min 0
_reflns_number_gt 1648
_reflns_number_total 1932
_reflns_threshold_expression I>2.0\s(I)
_oxford_diffrn_Wilson_B_factor 1.73
_oxford_diffrn_Wilson_scale 0.02
_oxford_refine_ls_r_factor_ref 0.0277
_oxford_refine_ls_scale 7.82(13)
_oxford_reflns_number_all 1928
_oxford_reflns_threshold_expression_ref I>-3.0\s(I)
_oxford_structure_analysis_title 044yk14
_cod_data_source_file cg500983s_si_002.cif
_cod_data_source_block BrPy2PF6-150K
_cod_depositor_comments
;
The following automatic conversions were performed:

'_atom_sites_solution_primary' value 'Other' changed to 'other'
according to
/home/saulius/struct/COD-crude-data--automatic-downloads/rss-feeds/ACS/lib/dictionaries/cif_core.dic
dictionary named 'cif_core.dic' version 2.4.2 from 2011-04-26.

Automatic conversion script
Id: cif_fix_values 2935 2014-11-11 08:27:57Z andrius 

The following automatic conversions were performed:

'_exptl_crystal_density_meas' value 'not measured' was changed to '?'
- the value is perceived as not measured.

Automatic conversion script
Id: cif_fix_values 3008 2015-01-20 13:52:24Z robertas 

 Adding full bibliography for 4512310--4512328.cif.
;
_cod_original_sg_symbol_Hall '-P 2ybc '
_cod_original_sg_symbol_H-M 'P 1 21/c 1 '
_cod_original_formula_sum 'C10 H10 Br1 F6 N2 P1'
_cod_database_code 4512322

loop_
_symmetry_equiv_pos_as_xyz
x,y,z
-x,-y,-z
-x,y+1/2,-z+1/2
x,-y+1/2,z+1/2

loop_
_atom_site_label
_atom_site_type_symbol
_atom_site_fract_x
_atom_site_fract_y
_atom_site_fract_z
_atom_site_U_iso_or_equiv
_atom_site_occupancy
_atom_site_adp_type
_atom_site_refinement_flags_posn
P1 P 0.5000 0.0000 0.5000 0.0207 1.0000 Uani S
F1 F 0.47196(17) 0.11197(11) 0.39113(13) 0.0373 1.0000 Uani .
F2 F 0.73860(16) 0.01356(11) 0.48362(13) 0.0315 1.0000 Uani .
F3 F 0.49869(18) -0.09899(12) 0.37516(12) 0.0376 1.0000 Uani .
Br1 Br 0.5000 0.5000 0.5000 0.0223 1.0000 Uani S
N1 N 0.76160(19) 0.41699(13) 0.57232(14) 0.0222 1.0000 Uani .
C11 C 0.8254(3) 0.30818(17) 0.5196(2) 0.0300 1.0000 Uani .
C12 C 1.0035(3) 0.25537(17) 0.5622(2) 0.0329 1.0000 Uani .
C13 C 1.1152(3) 0.31734(17) 0.6606(2) 0.0288 1.0000 Uani .
C14 C 1.0452(3) 0.42933(19) 0.71508(19) 0.0298 1.0000 Uani .
C15 C 0.8663(3) 0.47698(18) 0.66890(18) 0.0267 1.0000 Uani .
H111 H 0.7585 0.2754 0.4507 0.0941 1.0000 Uiso .
H121 H 1.0591 0.1875 0.5258 0.1051 1.0000 Uiso .
H131 H 1.2427 0.2876 0.6928 0.0874 1.0000 Uiso .
H141 H 1.1055 0.4679 0.7875 0.0992 1.0000 Uiso .
H151 H 0.8042 0.5476 0.7079 0.0873 1.0000 Uiso .

loop_
_atom_site_aniso_label
_atom_site_aniso_U_11
_atom_site_aniso_U_22
_atom_site_aniso_U_33
_atom_site_aniso_U_23
_atom_site_aniso_U_13
_atom_site_aniso_U_12
P1 0.0177(3) 0.0225(3) 0.0219(3) 0.0001(2) -0.0036(2) 0.00100(19)
F1 0.0344(6) 0.0350(6) 0.0429(6) 0.0172(5) -0.0129(5) -0.0047(5)
F2 0.0174(5) 0.0375(6) 0.0397(6) 0.0004(5) -0.0021(4) -0.0003(4)
F3 0.0373(6) 0.0405(7) 0.0347(6) -0.0158(5) 0.0016(5) -0.0051(5)
Br1 0.01571(10) 0.02533(12) 0.02597(12) 0.00426(8) -0.00151(8) -0.00039(7)
N1 0.0165(6) 0.0245(7) 0.0258(7) 0.0040(5) -0.0019(5) 0.0002(5)
C11 0.0271(8) 0.0229(8) 0.0404(10) 0.0003(7) -0.0086(7) -0.0017(6)
C12 0.0293(9) 0.0224(8) 0.0473(11) 0.0017(7) -0.0045(8) 0.0043(7)
C13 0.0202(7) 0.0303(9) 0.0359(9) 0.0102(7) -0.0022(7) 0.0011(6)
C14 0.0244(8) 0.0388(10) 0.0264(8) 0.0007(7) -0.0066(6) 0.0022(7)
C15 0.0244(8) 0.0319(9) 0.0239(8) -0.0027(6) -0.0014(6) 0.0042(7)

loop_
_atom_type_symbol
_atom_type_scat_dispersion_real
_atom_type_scat_dispersion_imag
_atom_type_scat_Cromer_Mann_a1
_atom_type_scat_Cromer_Mann_b1
_atom_type_scat_Cromer_Mann_a2
_atom_type_scat_Cromer_Mann_b2
_atom_type_scat_Cromer_Mann_a3
_atom_type_scat_Cromer_Mann_b3
_atom_type_scat_Cromer_Mann_a4
_atom_type_scat_Cromer_Mann_b4
_atom_type_scat_Cromer_Mann_c
_atom_type_scat_source
C 0.0033 0.0016 2.3100 20.8439 1.0200 10.2075 1.5886 0.5687 0.8650 51.6512 0.2156 'International Tables Vol C 4.2.6.8 and 6.1.1.4'
H 0.0000 0.0000 0.4930 10.5109 0.3229 26.1257 0.1402 3.1424 0.0408 57.7998 0.0030 'International Tables Vol C 4.2.6.8 and 6.1.1.4'
Br -0.2901 2.4595 17.1789 2.1723 5.2358 16.5796 5.6377 0.2609 3.9851 41.4328 2.9557 'International Tables Vol C 4.2.6.8 and 6.1.1.4'
F 0.0171 0.0103 3.5392 10.2825 2.6412 4.2944 1.5170 0.2615 1.0243 26.1476 0.2776 'International Tables Vol C 4.2.6.8 and 6.1.1.4'
N 0.0061 0.0033 12.2126 0.0057 3.1322 9.8933 2.0125 28.9975 1.1663 0.5826 -11.5290 'International Tables Vol C 4.2.6.8 and 6.1.1.4'
P 0.1023 0.0942 6.4345 1.9067 4.1791 27.1570 1.7800 0.5260 1.4908 68.1645 1.1149 'International Tables Vol C 4.2.6.8 and 6.1.1.4'

loop_
_geom_angle_atom_site_label_1
_geom_angle_site_symmetry_1
_geom_angle_atom_site_label_2
_geom_angle_atom_site_label_3
_geom_angle_site_symmetry_3
_geom_angle
_geom_angle_publ_flag
F2 2_656 P1 F1 2_656 89.72(6) yes
F2 2_656 P1 F3 2_656 90.18(6) yes
F1 2_656 P1 F3 2_656 89.90(7) yes
F2 2_656 P1 F1 . 90.28(6) yes
F1 2_656 P1 F1 . 179.993 yes
F3 2_656 P1 F1 . 90.10(7) yes
F2 2_656 P1 F2 . 179.993 yes
F1 2_656 P1 F2 . 90.28(6) yes
F3 2_656 P1 F2 . 89.82(6) yes
F1 . P1 F2 . 89.72(6) yes
F2 2_656 P1 F3 . 89.82(6) yes
F1 2_656 P1 F3 . 90.10(7) yes
F3 2_656 P1 F3 . 179.993 yes
F1 . P1 F3 . 89.90(7) yes
F2 . P1 F3 . 90.18(6) yes
N1 2_666 Br1 N1 . 179.995 yes
Br1 . N1 C11 . 120.40(12) yes
Br1 . N1 C15 . 118.67(12) yes
C11 . N1 C15 . 120.90(15) yes
N1 . C11 C12 . 120.82(17) yes
N1 . C11 H111 . 118.0 no
C12 . C11 H111 . 120.8 no
C11 . C12 C13 . 118.96(17) yes
C11 . C12 H121 . 125.0 no
C13 . C12 H121 . 115.8 no
C12 . C13 C14 . 119.30(16) yes
C12 . C13 H131 . 123.5 no
C14 . C13 H131 . 117.2 no
C13 . C14 C15 . 119.04(17) yes
C13 . C14 H141 . 122.0 no
C15 . C14 H141 . 118.5 no
C14 . C15 N1 . 120.97(17) yes
C14 . C15 H151 . 123.3 no
N1 . C15 H151 . 115.5 no

loop_
_geom_bond_atom_site_label_1
_geom_bond_atom_site_label_2
_geom_bond_site_symmetry_2
_geom_bond_distance
_geom_bond_publ_flag
P1 F2 2_656 1.6055(11) yes
P1 F1 2_656 1.6011(11) yes
P1 F3 2_656 1.5990(11) yes
P1 F1 . 1.6011(11) yes
P1 F2 . 1.6055(11) yes
P1 F3 . 1.5990(11) yes
Br1 N1 2_666 2.0880(13) yes
Br1 N1 . 2.0880(13) yes
N1 C11 . 1.333(2) yes
N1 C15 . 1.335(2) yes
C11 C12 . 1.384(3) yes
C11 H111 . 0.878 no
C12 C13 . 1.383(3) yes
C12 H121 . 0.883 no
C13 C14 . 1.382(3) yes
C13 H131 . 0.965 no
C14 C15 . 1.379(2) yes
C14 H141 . 0.909 no
C15 H151 . 0.935 no
